data_2018393
loop_
_publ_author_name
'Gelbrich, Thomas'
'Rossi, Denise'
'Griesser, Ulrich J.'

_publ_section_title
;
 Two polymorphs and the diethylammonium salt of the barbiturate eldoral
;
_journal_coeditor_code SK3420
_journal_issue 2
_journal_name_full 'Acta Crystallographica Section C'
_journal_page_first o65
_journal_page_last o70
_journal_paper_doi 10.1107/S0108270111055120
_journal_volume 68
_journal_year 2012
_chemical_formula_iupac 'C4 H12 N + , C11 H16 N3 O3 -'
_chemical_formula_moiety 'C4 H12 N +, C11 H16 N3 O3 -'
_chemical_formula_sum 'C15 H28 N4 O3'
_chemical_formula_weight 312.41
_chemical_name_systematic
;
diethylammonium 5-ethyl-2,4,6-trioxo-5-(piperidin-1-yl)-1,3-diazinan-1-ide
;
_space_group_IT_number 61
_symmetry_cell_setting orthorhombic
_symmetry_space_group_name_Hall '-P 2ac 2ab'
_symmetry_space_group_name_H-M 'P b c a'
_atom_sites_solution_hydrogens geom
_atom_sites_solution_primary direct
_atom_sites_solution_secondary difmap
_audit_creation_method SHELXL97
_cell_angle_alpha 90.00
_cell_angle_beta 90.00
_cell_angle_gamma 90.00
_cell_formula_units_Z 8
_cell_length_a 11.8270(3)
_cell_length_b 16.1719(4)
_cell_length_c 18.6774(5)
_cell_measurement_reflns_used 13761
_cell_measurement_temperature 173(2)
_cell_measurement_theta_max 67.2496
_cell_measurement_theta_min 3.6123
_cell_volume 3572.33(16)
_computing_cell_refinement 'CrysAlis PRO (Oxford Diffraction, 2003)'
_computing_data_collection 'CrysAlis PRO (Oxford Diffraction, 2003)'
_computing_data_reduction 'CrysAlis PRO (Oxford Diffraction, 2003)'
_computing_molecular_graphics
;
XP in SHELXTL (Bruker, 1998) and Mercury (Macrae <i>et al.</i>,
2008)
;
_computing_publication_material 'publCIF (Westrip, 2010)'
_computing_structure_refinement 'SHELXL97 (Sheldrick, 2008)'
_computing_structure_solution 'SHELXS97 (Sheldrick, 2008)'
_diffrn_ambient_temperature 173(2)
_diffrn_detector_area_resol_mean 10.3575
_diffrn_measured_fraction_theta_full 1.000
_diffrn_measured_fraction_theta_max 1.000
_diffrn_measurement_device_type 'Oxford Xcalibur Ruby Gemini Ultra'
_diffrn_measurement_method \w
_diffrn_radiation_monochromator mirror
_diffrn_radiation_source 'Enhance Ultra (Cu) X-ray Source'
_diffrn_radiation_type 'Cu K\a'
_diffrn_radiation_wavelength 1.5418
_diffrn_reflns_av_R_equivalents 0.0335
_diffrn_reflns_av_sigmaI/netI 0.0174
_diffrn_reflns_limit_h_max 13
_diffrn_reflns_limit_h_min -14
_diffrn_reflns_limit_k_max 19
_diffrn_reflns_limit_k_min -17
_diffrn_reflns_limit_l_max 22
_diffrn_reflns_limit_l_min -22
_diffrn_reflns_number 25972
_diffrn_reflns_theta_full 67.36
_diffrn_reflns_theta_max 67.36
_diffrn_reflns_theta_min 5.20
_exptl_absorpt_coefficient_mu 0.665
_exptl_absorpt_correction_T_max 1.00000
_exptl_absorpt_correction_T_min 0.88033
_exptl_absorpt_correction_type multi-scan
_exptl_absorpt_process_details '(CrysAlis PRO; Oxford Diffraction, 2003)'
_exptl_crystal_colour colourless
_exptl_crystal_density_diffrn 1.162
_exptl_crystal_density_method 'not measured'
_exptl_crystal_description block
_exptl_crystal_F_000 1360
_exptl_crystal_size_max 0.20
_exptl_crystal_size_mid 0.15
_exptl_crystal_size_min 0.15
_refine_diff_density_max 0.337
_refine_diff_density_min -0.212
_refine_ls_extinction_coef 0.00061(11)
_refine_ls_extinction_expression Fc^*^=kFc[1+0.001xFc^2^\l^3^/sin(2\q)]^-1/4^
_refine_ls_extinction_method 'SHELXL97 (Sheldrick, 2008)'
_refine_ls_goodness_of_fit_ref 1.038
_refine_ls_hydrogen_treatment mixed
_refine_ls_matrix_type full
_refine_ls_number_parameters 240
_refine_ls_number_reflns 3209
_refine_ls_number_restraints 3
_refine_ls_restrained_S_all 1.038
_refine_ls_R_factor_all 0.0379
_refine_ls_R_factor_gt 0.0345
_refine_ls_shift/su_max 0.000
_refine_ls_shift/su_mean 0.000
_refine_ls_structure_factor_coef Fsqd
_refine_ls_weighting_details 'calc w = 1/[\s^2^(Fo^2^)+(0.0561P)^2^+0.9238P] where P=(Fo^2^+2Fc^2^)/3'
_refine_ls_weighting_scheme calc
_refine_ls_wR_factor_gt 0.0937
_refine_ls_wR_factor_ref 0.0966
_reflns_number_gt 2921
_reflns_number_total 3209
_reflns_threshold_expression I>2\s(I)
_cod_data_source_file sk3420.cif
_cod_data_source_block II
_cod_original_cell_volume 3572.35(16)
_cod_database_code 2018393
_cod_database_fobs_code 2018393

loop_
_symmetry_equiv_pos_as_xyz
'x, y, z'
'-x+1/2, -y, z+1/2'
'-x, y+1/2, -z+1/2'
'x+1/2, -y+1/2, -z'
'-x, -y, -z'
'x-1/2, y, -z-1/2'
'x, -y-1/2, z-1/2'
'-x-1/2, y-1/2, z'

loop_
_atom_site_type_symbol
_atom_site_label
_atom_site_fract_x
_atom_site_fract_y
_atom_site_fract_z
_atom_site_U_iso_or_equiv
_atom_site_adp_type
_atom_site_calc_flag
_atom_site_refinement_flags
_atom_site_occupancy
_atom_site_symmetry_multiplicity
O O2 0.36833(7) 0.04134(6) 0.10261(4) 0.0365(2) Uani d . 1 1
O O4 0.69794(7) -0.01818(5) 0.21295(4) 0.0298(2) Uani d . 1 1
O O6 0.39495(7) 0.11518(5) 0.33359(4) 0.0267(2) Uani d . 1 1
N N1 0.38581(8) 0.07638(6) 0.21795(5) 0.0238(2) Uani d D 1 1
H H1 0.3141(11) 0.0885(9) 0.2167(8) 0.036(4) Uiso d D 1 1
N N3 0.53698(8) 0.01186(6) 0.15455(5) 0.0260(2) Uani d . 1 1
N N9 0.64215(7) 0.12923(5) 0.29358(5) 0.0202(2) Uani d . 1 1
C C2 0.43096(10) 0.04239(7) 0.15588(6) 0.0246(3) Uani d . 1 1
C C4 0.60384(9) 0.01384(6) 0.21349(6) 0.0224(2) Uani d . 1 1
C C5 0.56512(9) 0.05679(6) 0.28353(5) 0.0198(2) Uani d . 1 1
C C6 0.44116(9) 0.08508(6) 0.28135(6) 0.0208(2) Uani d . 1 1
C C7 0.57601(10) -0.00660(7) 0.34462(6) 0.0241(3) Uani d . 1 1
H H7A 0.6567 -0.0209 0.3512 0.029(3) Uiso calc R 1 1
H H7B 0.5484 0.0186 0.3897 0.029(3) Uiso calc R 1 1
C C8 0.50883(11) -0.08552(8) 0.32946(8) 0.0350(3) Uani d . 1 1
H H8A 0.4294 -0.0714 0.3208 0.046(4) Uiso calc R 1 1
H H8B 0.5140 -0.1227 0.3708 0.049(4) Uiso calc R 1 1
H H8C 0.5400 -0.1131 0.2871 0.044(4) Uiso calc R 1 1
C C10 0.63744(10) 0.16675(7) 0.36570(6) 0.0272(3) Uani d . 1 1
H H10A 0.6535 0.1240 0.4022 0.032(4) Uiso calc R 1 1
H H10B 0.5605 0.1886 0.3746 0.029(3) Uiso calc R 1 1
C C11 0.72330(11) 0.23676(8) 0.37252(8) 0.0373(3) Uani d . 1 1
H H11A 0.7171 0.2619 0.4207 0.044(4) Uiso calc R 1 1
H H11B 0.8006 0.2141 0.3674 0.041(4) Uiso calc R 1 1
C C12 0.70400(12) 0.30274(8) 0.31597(9) 0.0413(3) Uani d . 1 1
H H12A 0.6296 0.3294 0.3235 0.045(4) Uiso calc R 1 1
H H12B 0.7633 0.3458 0.3195 0.053(5) Uiso calc R 1 1
C C13 0.70774(11) 0.26256(7) 0.24253(8) 0.0361(3) Uani d . 1 1
H H13A 0.7846 0.2408 0.2335 0.038(4) Uiso calc R 1 1
H H13B 0.6907 0.3044 0.2054 0.045(4) Uiso calc R 1 1
C C14 0.62223(10) 0.19230(7) 0.23768(6) 0.0282(3) Uani d . 1 1
H H14A 0.5449 0.2150 0.2430 0.031(3) Uiso calc R 1 1
H H14B 0.6276 0.1661 0.1899 0.031(3) Uiso calc R 1 1
N N1S 0.66644(9) -0.04274(6) 0.04136(5) 0.0259(2) Uani d D 1 1
H H1SA 0.6156(12) -0.0228(9) 0.0751(8) 0.039(4) Uiso d D 1 1
H H1SB 0.6371(12) -0.0403(9) -0.0033(7) 0.035(4) Uiso d D 1 1
C C1S 0.69010(13) -0.13007(8) 0.05976(8) 0.0408(3) Uani d . 1 1
H H1S3 0.7188 -0.1334 0.1095 0.067(6) Uiso calc R 1 1
H H1S4 0.7492 -0.1520 0.0274 0.044(4) Uiso calc R 1 1
C C2S 0.58521(19) -0.18141(11) 0.05292(14) 0.0784(7) Uani d . 1 1
H H2S1 0.5252 -0.1575 0.0826 0.091(7) Uiso calc R 1 1
H H2S2 0.6010 -0.2380 0.0689 0.096(7) Uiso calc R 1 1
H H2S3 0.5609 -0.1823 0.0028 0.129(12) Uiso calc R 1 1
C C3S 0.76908(11) 0.01015(9) 0.04231(7) 0.0364(3) Uani d . 1 1
H H3S1 0.8270 -0.0137 0.0101 0.049(4) Uiso calc R 1 1
H H3S2 0.8007 0.0116 0.0914 0.040(4) Uiso calc R 1 1
C C4S 0.74151(18) 0.09649(10) 0.01856(9) 0.0592(5) Uani d . 1 1
H H4S1 0.7129 0.0953 -0.0307 0.069(6) Uiso calc R 1 1
H H4S2 0.8099 0.1307 0.0207 0.090(7) Uiso calc R 1 1
H H4S3 0.6837 0.1199 0.0502 0.066(6) Uiso calc R 1 1

loop_
_atom_site_aniso_label
_atom_site_aniso_U_11
_atom_site_aniso_U_22
_atom_site_aniso_U_33
_atom_site_aniso_U_12
_atom_site_aniso_U_13
_atom_site_aniso_U_23
O2 0.0290(5) 0.0592(6) 0.0213(4) 0.0039(4) -0.0060(3) -0.0060(4)
O4 0.0222(4) 0.0362(5) 0.0308(5) 0.0062(3) 0.0006(3) -0.0078(3)
O6 0.0224(4) 0.0360(4) 0.0218(4) 0.0013(3) 0.0033(3) -0.0055(3)
N1 0.0166(5) 0.0337(5) 0.0211(5) 0.0015(4) -0.0010(4) -0.0026(4)
N3 0.0237(5) 0.0333(5) 0.0212(5) 0.0022(4) 0.0005(4) -0.0059(4)
N9 0.0191(4) 0.0202(4) 0.0214(5) -0.0010(3) -0.0005(3) -0.0001(3)
C2 0.0233(6) 0.0309(6) 0.0195(5) -0.0019(4) 0.0002(4) -0.0018(4)
C4 0.0213(5) 0.0229(5) 0.0230(6) -0.0010(4) 0.0021(4) -0.0025(4)
C5 0.0178(5) 0.0223(5) 0.0193(5) -0.0011(4) -0.0001(4) -0.0014(4)
C6 0.0192(5) 0.0230(5) 0.0203(5) -0.0021(4) 0.0011(4) 0.0001(4)
C7 0.0262(6) 0.0230(5) 0.0232(5) -0.0001(4) -0.0002(4) 0.0021(4)
C8 0.0361(7) 0.0261(6) 0.0428(7) -0.0056(5) 0.0022(6) 0.0031(5)
C10 0.0293(6) 0.0259(6) 0.0265(6) -0.0018(5) -0.0009(5) -0.0057(5)
C11 0.0356(7) 0.0310(6) 0.0454(8) -0.0060(5) -0.0037(6) -0.0114(6)
C12 0.0377(7) 0.0232(6) 0.0630(9) -0.0075(5) 0.0055(7) -0.0050(6)
C13 0.0328(6) 0.0252(6) 0.0503(8) -0.0014(5) 0.0095(6) 0.0081(5)
C14 0.0289(6) 0.0254(6) 0.0302(6) 0.0006(5) 0.0008(5) 0.0062(5)
N1S 0.0285(5) 0.0296(5) 0.0196(5) 0.0025(4) 0.0004(4) -0.0022(4)
C1S 0.0560(9) 0.0314(7) 0.0351(7) 0.0095(6) 0.0108(6) 0.0021(5)
C2S 0.0853(14) 0.0378(9) 0.1121(19) -0.0165(9) 0.0529(14) -0.0110(10)
C3S 0.0343(7) 0.0473(8) 0.0276(6) -0.0096(6) -0.0006(5) -0.0024(5)
C4S 0.0902(13) 0.0427(8) 0.0448(9) -0.0235(9) -0.0093(9) 0.0048(7)

loop_
_atom_type_symbol
_atom_type_description
_atom_type_scat_dispersion_real
_atom_type_scat_dispersion_imag
_atom_type_scat_source
C C 0.0181 0.0091 'International Tables Vol C Tables 4.2.6.8 and 6.1.1.4'
H H 0.0000 0.0000 'International Tables Vol C Tables 4.2.6.8 and 6.1.1.4'
N N 0.0311 0.0180 'International Tables Vol C Tables 4.2.6.8 and 6.1.1.4'
O O 0.0492 0.0322 'International Tables Vol C Tables 4.2.6.8 and 6.1.1.4'

loop_
_geom_angle_atom_site_label_1
_geom_angle_atom_site_label_2
_geom_angle_atom_site_label_3
_geom_angle
C6 N1 C2 125.61(10)
C6 N1 H1 118.0(10)
C2 N1 H1 116.2(10)
C2 N3 C4 121.25(9)
C10 N9 C14 110.75(9)
C10 N9 C5 114.38(8)
C14 N9 C5 110.77(8)
O2 C2 N3 122.39(10)
O2 C2 N1 116.43(10)
N3 C2 N1 121.19(10)
O4 C4 N3 120.80(10)
O4 C4 C5 117.63(9)
N3 C4 C5 121.57(9)
N9 C5 C6 110.57(8)
N9 C5 C7 112.19(8)
C6 C5 C7 107.32(8)
N9 C5 C4 106.08(8)
C6 C5 C4 113.14(9)
C7 C5 C4 107.60(8)
O6 C6 N1 121.48(10)
O6 C6 C5 121.68(9)
N1 C6 C5 116.84(9)
C8 C7 C5 112.03(9)
C8 C7 H7A 109.2
C5 C7 H7A 109.2
C8 C7 H7B 109.2
C5 C7 H7B 109.2
H7A C7 H7B 107.9
C7 C8 H8A 109.5
C7 C8 H8B 109.5
H8A C8 H8B 109.5
C7 C8 H8C 109.5
H8A C8 H8C 109.5
H8B C8 H8C 109.5
N9 C10 C11 110.82(10)
N9 C10 H10A 109.5
C11 C10 H10A 109.5
N9 C10 H10B 109.5
C11 C10 H10B 109.5
H10A C10 H10B 108.1
C12 C11 C10 111.29(11)
C12 C11 H11A 109.4
C10 C11 H11A 109.4
C12 C11 H11B 109.4
C10 C11 H11B 109.4
H11A C11 H11B 108.0
C13 C12 C11 108.85(10)
C13 C12 H12A 109.9
C11 C12 H12A 109.9
C13 C12 H12B 109.9
C11 C12 H12B 109.9
H12A C12 H12B 108.3
C12 C13 C14 110.71(10)
C12 C13 H13A 109.5
C14 C13 H13A 109.5
C12 C13 H13B 109.5
C14 C13 H13B 109.5
H13A C13 H13B 108.1
N9 C14 C13 111.51(10)
N9 C14 H14A 109.3
C13 C14 H14A 109.3
N9 C14 H14B 109.3
C13 C14 H14B 109.3
H14A C14 H14B 108.0
C1S N1S C3S 113.09(11)
C1S N1S H1SA 107.2(9)
C3S N1S H1SA 108.7(9)
C1S N1S H1SB 109.2(9)
C3S N1S H1SB 107.4(9)
H1SA N1S H1SB 111.3(13)
N1S C1S C2S 110.63(14)
N1S C1S H1S3 109.5
C2S C1S H1S3 109.5
N1S C1S H1S4 109.5
C2S C1S H1S4 109.5
H1S3 C1S H1S4 108.1
C1S C2S H2S1 109.5
C1S C2S H2S2 109.5
H2S1 C2S H2S2 109.5
C1S C2S H2S3 109.5
H2S1 C2S H2S3 109.5
H2S2 C2S H2S3 109.5
N1S C3S C4S 110.78(12)
N1S C3S H3S1 109.5
C4S C3S H3S1 109.5
N1S C3S H3S2 109.5
C4S C3S H3S2 109.5
H3S1 C3S H3S2 108.1
C3S C4S H4S1 109.5
C3S C4S H4S2 109.5
H4S1 C4S H4S2 109.5
C3S C4S H4S3 109.5
H4S1 C4S H4S3 109.5
H4S2 C4S H4S3 109.5

loop_
_geom_bond_atom_site_label_1
_geom_bond_atom_site_label_2
_geom_bond_distance
O2 C2 1.2406(14)
O4 C4 1.2275(14)
O6 C6 1.2198(13)
N1 C6 1.3603(14)
N1 C2 1.3896(14)
N1 H1 0.871(13)
N3 C2 1.3479(15)
N3 C4 1.3558(14)
N9 C10 1.4784(14)
N9 C14 1.4784(14)
N9 C5 1.4959(13)
C4 C5 1.5503(14)
C5 C6 1.5364(15)
C5 C7 1.5393(15)
C7 C8 1.5298(16)
C7 H7A 0.9900
C7 H7B 0.9900
C8 H8A 0.9800
C8 H8B 0.9800
C8 H8C 0.9800
C10 C11 1.5262(16)
C10 H10A 0.9900
C10 H10B 0.9900
C11 C12 1.519(2)
C11 H11A 0.9900
C11 H11B 0.9900
C12 C13 1.518(2)
C12 H12A 0.9900
C12 H12B 0.9900
C13 C14 1.5238(16)
C13 H13A 0.9900
C13 H13B 0.9900
C14 H14A 0.9900
C14 H14B 0.9900
N1S C1S 1.4801(16)
N1S C3S 1.4852(16)
N1S H1SA 0.928(13)
N1S H1SB 0.904(13)
C1S C2S 1.498(2)
C1S H1S3 0.9900
C1S H1S4 0.9900
C2S H2S1 0.9800
C2S H2S2 0.9800
C2S H2S3 0.9800
C3S C4S 1.501(2)
C3S H3S1 0.9900
C3S H3S2 0.9900
C4S H4S1 0.9800
C4S H4S2 0.9800
C4S H4S3 0.9800

loop_
_geom_hbond_atom_site_label_D
_geom_hbond_atom_site_label_H
_geom_hbond_atom_site_label_A
_geom_hbond_site_symmetry_A
_geom_hbond_distance_DH
_geom_hbond_distance_HA
_geom_hbond_distance_DA
_geom_hbond_angle_DHA
N1 H1 N9 6_556 0.871(13) 2.146(13) 3.0136(13) 173.9(14)
N1S H1SA N3 . 0.928(13) 1.839(13) 2.7555(13) 168.8(14)
N1S H1SB O2 5_655 0.904(13) 1.856(13) 2.7204(13) 159.2(14)

loop_
_geom_torsion_atom_site_label_1
_geom_torsion_atom_site_label_2
_geom_torsion_atom_site_label_3
_geom_torsion_atom_site_label_4
_geom_torsion
C2 C5 C7 C8 2.70(14)
C8 C7 C5 N9 -172.63(9)
